data_4120961
loop_
_publ_author_name
'Jianfeng Li'
'Bruce C. Noll'
'Allen G. Oliver'
'Charles E. Schulz'
'W. Robert Scheidt'

_publ_section_title
;
 Correlated Ligand Dynamics in Oxyiron Picket Fence Porphyrins: Structural
 and M\"ossbauer Investigations
;
_journal_name_full 'Journal of the American Chemical Society'
_journal_page_first 15627
_journal_page_last 15641
_journal_paper_doi 10.1021/ja408431z
_journal_volume 135
_journal_year 2013
_chemical_formula_moiety '(C68 H70 Fe N10 O6), 1.8(C2H5OH)'
_chemical_formula_sum 'C71.6 H80.8 Fe N10 O7.8'
_chemical_formula_weight 1262.11
_chemical_name_common '[Fe(TpivPP)(2-MeIm)(O2)],1.8EtOH '
_chemical_name_systematic
; 
 ? 
;
_space_group_IT_number 15
_space_group_name_Hall '-C 2yc'
_symmetry_cell_setting monoclinic
_symmetry_space_group_name_Hall '-C 2yc'
_symmetry_space_group_name_H-M 'C 1 2/c 1'
_atom_sites_solution_hydrogens geom
_atom_sites_solution_primary direct
_atom_sites_solution_secondary difmap
_audit_creation_method SHELXL-97
_cell_angle_alpha 90.00
_cell_angle_beta 91.631(2)
_cell_angle_gamma 90.00
_cell_formula_units_Z 4
_cell_length_a 18.7022(6)
_cell_length_b 19.4689(7)
_cell_length_c 17.7991(6)
_cell_measurement_reflns_used 9475
_cell_measurement_temperature 100(2)
_cell_measurement_theta_max 27.5894
_cell_measurement_theta_min 2.2894
_cell_volume 6478.2(4)
_computing_cell_refinement 'Brucker APEX2/SAINT'
_computing_data_collection 'Brucker APEX2'
_computing_data_reduction 'Brucker SAINT/SHELXTL'
_computing_molecular_graphics Ortep3
_computing_publication_material SHELXL-97
_computing_structure_refinement 'SHELXL-97 (Sheldrick, 1997)'
_computing_structure_solution 'SHELXS-97 (Sheldrick, 1990)'
_diffrn_ambient_temperature 100(2)
_diffrn_measured_fraction_theta_full 0.997
_diffrn_measured_fraction_theta_max 0.997
_diffrn_measurement_device_type 'Bruker Smart Apex CCD area detector'
_diffrn_measurement_method '\f and \w scans'
_diffrn_radiation_monochromator graphite
_diffrn_radiation_source 'fine-focus sealed tube'
_diffrn_radiation_type MoK\a
_diffrn_radiation_wavelength 0.71073
_diffrn_reflns_av_R_equivalents 0.0215
_diffrn_reflns_av_sigmaI/netI 0.0153
_diffrn_reflns_limit_h_max 24
_diffrn_reflns_limit_h_min -23
_diffrn_reflns_limit_k_max 25
_diffrn_reflns_limit_k_min -25
_diffrn_reflns_limit_l_max 23
_diffrn_reflns_limit_l_min -22
_diffrn_reflns_number 44513
_diffrn_reflns_theta_full 27.61
_diffrn_reflns_theta_max 27.61
_diffrn_reflns_theta_min 1.51
_exptl_absorpt_coefficient_mu 0.297
_exptl_absorpt_correction_T_max 0.9652
_exptl_absorpt_correction_T_min 0.9083
_exptl_absorpt_correction_type multi-scan
_exptl_absorpt_process_details '(SADABS; Sheldrick, 1996)'
_exptl_crystal_colour black
_exptl_crystal_density_diffrn 1.294
_exptl_crystal_description diamond
_exptl_crystal_F_000 2675
_exptl_crystal_size_max 0.33
_exptl_crystal_size_mid 0.23
_exptl_crystal_size_min 0.12
_refine_diff_density_max 0.789
_refine_diff_density_min -0.796
_refine_diff_density_rms 0.078
_refine_ls_extinction_method none
_refine_ls_goodness_of_fit_ref 1.188
_refine_ls_hydrogen_treatment mixed
_refine_ls_matrix_type full
_refine_ls_number_parameters 537
_refine_ls_number_reflns 7517
_refine_ls_number_restraints 46
_refine_ls_restrained_S_all 1.197
_refine_ls_R_factor_all 0.0774
_refine_ls_R_factor_gt 0.0731
_refine_ls_shift/su_max 0.002
_refine_ls_shift/su_mean 0.000
_refine_ls_structure_factor_coef Fsqd
_refine_ls_weighting_details 'calc w=1/[\s^2^(Fo^2^)+(0.0434P)^2^+33.9128P] where P=(Fo^2^+2Fc^2^)/3'
_refine_ls_weighting_scheme calc
_refine_ls_wR_factor_gt 0.1791
_refine_ls_wR_factor_ref 0.1813
_reflns_number_gt 6951
_reflns_number_total 7517
_reflns_threshold_expression >2sigma(I)
_cod_data_source_file ja408431z_si_001_7.cif
_cod_data_source_block B_TpivPP2-MeHIm_O2_100K_2
_cod_original_formula_sum 'C71.60 H80.80 Fe N10 O7.80'
_cod_database_code 4120961

loop_
_symmetry_equiv_pos_as_xyz
'x, y, z'
'-x, y, -z+1/2'
'x+1/2, y+1/2, z'
'-x+1/2, y+1/2, -z+1/2'
'-x, -y, -z'
'x, -y, z-1/2'
'-x+1/2, -y+1/2, -z'
'x+1/2, -y+1/2, z-1/2'

loop_
_atom_site_label
_atom_site_type_symbol
_atom_site_fract_x
_atom_site_fract_y
_atom_site_fract_z
_atom_site_U_iso_or_equiv
_atom_site_adp_type
_atom_site_occupancy
_atom_site_symmetry_multiplicity
_atom_site_calc_flag
_atom_site_refinement_flags
_atom_site_disorder_assembly
_atom_site_disorder_group
Fe1 Fe 0.5000 0.63850(3) 0.7500 0.01706(14) Uani 1 2 d S . .
O1 O 0.5000 0.73059(17) 0.7500 0.0388(8) Uani 1 2 d S . .
O2A O 0.5160(3) 0.7679(3) 0.7052(3) 0.0269(17) Uani 0.391(8) 1 d P . 1
O2B O 0.5462(13) 0.7690(12) 0.7709(16) 0.045(8) Uani 0.109(8) 1 d P . 2
N3 N 0.45737(13) 0.63725(12) 0.64631(13) 0.0202(5) Uani 1 1 d . C .
N4 N 0.40274(13) 0.64143(13) 0.79319(13) 0.0217(5) Uani 1 1 d . C .
N5 N 0.60873(16) 0.75582(14) 0.49438(16) 0.0341(6) Uani 1 1 d . A .
H5A H 0.5985 0.7521 0.5422 0.041 Uiso 1 1 calc R . .
N6 N 0.26914(15) 0.76650(15) 0.62222(18) 0.0374(7) Uani 1 1 d . B .
H6A H 0.3150 0.7614 0.6138 0.045 Uiso 1 1 calc R . .
C(A1 C 0.49257(16) 0.63512(15) 0.57974(16) 0.0228(6) Uani 1 1 d . . .
C(A2 C 0.38586(15) 0.63787(15) 0.62674(16) 0.0217(5) Uani 1 1 d . . .
C(A3 C 0.33874(15) 0.64492(15) 0.75364(16) 0.0235(6) Uani 1 1 d . . .
C(A4 C 0.38558(16) 0.64352(16) 0.86738(16) 0.0249(6) Uani 1 1 d . . .
C(B1 C 0.44214(17) 0.63336(17) 0.51724(16) 0.0272(6) Uani 1 1 d . C .
H(BA H 0.4531 0.6315 0.4655 0.033 Uiso 1 1 calc R . .
C(B2 C 0.37652(16) 0.63493(17) 0.54622(16) 0.0268(6) Uani 1 1 d . C .
H(BB H 0.3323 0.6342 0.5187 0.032 Uiso 1 1 calc R . .
C(B3 C 0.28052(17) 0.65053(18) 0.80454(18) 0.0308(7) Uani 1 1 d . C .
H(BC H 0.2311 0.6543 0.7913 0.037 Uiso 1 1 calc R . .
C(B4 C 0.30968(17) 0.64935(18) 0.87449(18) 0.0319(7) Uani 1 1 d . C .
H(BD H 0.2846 0.6519 0.9201 0.038 Uiso 1 1 calc R . .
C(M1 C 0.56634(16) 0.63803(15) 0.57185(16) 0.0228(6) Uani 1 1 d . . .
C(M2 C 0.32984(15) 0.64214(15) 0.67610(16) 0.0225(6) Uani 1 1 d . C .
C5 C 0.59493(16) 0.63374(16) 0.49442(16) 0.0238(6) Uani 1 1 d . . .
C6 C 0.61484(16) 0.69311(17) 0.45614(16) 0.0264(6) Uani 1 1 d . A .
C7 C 0.64023(18) 0.6882(2) 0.38347(18) 0.0387(8) Uani 1 1 d . . .
H7A H 0.6542 0.7282 0.3571 0.046 Uiso 1 1 calc R C .
C8 C 0.64472(19) 0.6239(3) 0.3503(2) 0.0490(11) Uani 1 1 d . C .
H8A H 0.6619 0.6204 0.3007 0.059 Uiso 1 1 calc R . .
C9 C 0.62509(19) 0.5656(2) 0.3870(2) 0.0463(10) Uani 1 1 d . . .
H9A H 0.6284 0.5221 0.3631 0.056 Uiso 1 1 calc R C .
C10 C 0.60032(18) 0.57044(18) 0.4594(2) 0.0358(8) Uani 1 1 d . C .
H10A H 0.5869 0.5300 0.4853 0.043 Uiso 1 1 calc R . .
C11 C 0.6159(2) 0.8202(2) 0.4700(3) 0.0474(10) Uani 1 1 d U . .
C19 C 0.6112(7) 0.8805(6) 0.5126(7) 0.029(2) Uani 0.457(13) 1 d P A 1
C20 C 0.6889(15) 0.9043(11) 0.5371(16) 0.052(6) Uani 0.457(13) 1 d P A 1
H20A H 0.7128 0.8676 0.5660 0.077 Uiso 0.457(13) 1 calc PR A 1
H20B H 0.6860 0.9457 0.5683 0.077 Uiso 0.457(13) 1 calc PR A 1
H20C H 0.7163 0.9145 0.4923 0.077 Uiso 0.457(13) 1 calc PR A 1
C21 C 0.5738(5) 0.9386(5) 0.4681(8) 0.050(3) Uani 0.457(13) 1 d P A 1
H21A H 0.5247 0.9248 0.4547 0.075 Uiso 0.457(13) 1 calc PR A 1
H21B H 0.6000 0.9478 0.4222 0.075 Uiso 0.457(13) 1 calc PR A 1
H21C H 0.5730 0.9802 0.4990 0.075 Uiso 0.457(13) 1 calc PR A 1
C22 C 0.5669(8) 0.8647(6) 0.5811(8) 0.057(4) Uani 0.457(13) 1 d P A 1
H22A H 0.5187 0.8506 0.5647 0.086 Uiso 0.457(13) 1 calc PR A 1
H22B H 0.5640 0.9058 0.6127 0.086 Uiso 0.457(13) 1 calc PR A 1
H22C H 0.5897 0.8274 0.6101 0.086 Uiso 0.457(13) 1 calc PR A 1
O3A O 0.6361(6) 0.8272(6) 0.3952(7) 0.042(2) Uani 0.457(13) 1 d P A 1
O4A O 0.184(2) 0.856(3) 0.6285(18) 0.047(10) Uani 0.29(8) 1 d P B 1
C19B C 0.6086(5) 0.8724(5) 0.5441(7) 0.034(2) Uani 0.543(13) 1 d P A 2
C20B C 0.6803(12) 0.9037(10) 0.5494(14) 0.049(5) Uani 0.543(13) 1 d P A 2
H20D H 0.6828 0.9354 0.5922 0.074 Uiso 0.543(13) 1 calc PR A 2
H20E H 0.6894 0.9290 0.5030 0.074 Uiso 0.543(13) 1 calc PR A 2
H20F H 0.7164 0.8676 0.5565 0.074 Uiso 0.543(13) 1 calc PR A 2
C21B C 0.5534(4) 0.9273(4) 0.5227(7) 0.052(3) Uani 0.543(13) 1 d P A 2
H21D H 0.5475 0.9586 0.5652 0.078 Uiso 0.543(13) 1 calc PR A 2
H21E H 0.5075 0.9054 0.5100 0.078 Uiso 0.543(13) 1 calc PR A 2
H21F H 0.5698 0.9532 0.4792 0.078 Uiso 0.543(13) 1 calc PR A 2
C22B C 0.5892(5) 0.8408(4) 0.6205(5) 0.045(2) Uani 0.543(13) 1 d P A 2
H22D H 0.5876 0.8772 0.6585 0.068 Uiso 0.543(13) 1 calc PR A 2
H22E H 0.6254 0.8068 0.6356 0.068 Uiso 0.543(13) 1 calc PR A 2
H22F H 0.5423 0.8185 0.6158 0.068 Uiso 0.543(13) 1 calc PR A 2
O3B O 0.6189(9) 0.8417(6) 0.4153(7) 0.074(3) Uani 0.543(13) 1 d P A 2
O4B O 0.1843(11) 0.8395(7) 0.6503(19) 0.053(5) Uani 0.71(8) 1 d P B 2
C12 C 0.25533(16) 0.64532(16) 0.64390(16) 0.0255(6) Uani 1 1 d . . .
C13 C 0.22636(17) 0.70708(18) 0.61785(18) 0.0294(7) Uani 1 1 d . B .
C14 C 0.15716(19) 0.7088(2) 0.5868(2) 0.0392(8) Uani 1 1 d . . .
H14A H 0.1384 0.7503 0.5664 0.047 Uiso 1 1 calc R C .
C15 C 0.11616(19) 0.6505(2) 0.5856(2) 0.0435(9) Uani 1 1 d . C .
H15A H 0.0687 0.6522 0.5651 0.052 Uiso 1 1 calc R . .
C16 C 0.14271(19) 0.5894(2) 0.6137(2) 0.0422(9) Uani 1 1 d . . .
H16A H 0.1135 0.5495 0.6138 0.051 Uiso 1 1 calc R C .
C17 C 0.21285(18) 0.58671(19) 0.6419(2) 0.0362(8) Uani 1 1 d . C .
H17A H 0.2319 0.5444 0.6600 0.043 Uiso 1 1 calc R . .
C18 C 0.2465(2) 0.8306(2) 0.63818(19) 0.0369(8) Uani 1 1 d . . .
C23 C 0.3029(2) 0.8868(2) 0.6466(2) 0.0441(9) Uani 1 1 d . B .
C24 C 0.2933(4) 0.9209(3) 0.7193(3) 0.091(2) Uani 1 1 d . . .
H24A H 0.3053 0.8888 0.7601 0.137 Uiso 1 1 calc R B .
H24B H 0.2435 0.9357 0.7231 0.137 Uiso 1 1 calc R . .
H24C H 0.3249 0.9610 0.7231 0.137 Uiso 1 1 calc R . .
C25 C 0.2850(4) 0.9380(3) 0.5822(4) 0.0823(18) Uani 1 1 d . . .
H25A H 0.3194 0.9760 0.5839 0.123 Uiso 1 1 calc R B .
H25B H 0.2366 0.9562 0.5881 0.123 Uiso 1 1 calc R . .
H25C H 0.2875 0.9144 0.5337 0.123 Uiso 1 1 calc R . .
C26 C 0.3790(3) 0.8625(3) 0.6366(3) 0.0626(13) Uani 1 1 d . . .
H26A H 0.3922 0.8301 0.6767 0.094 Uiso 1 1 calc R B .
H26B H 0.4115 0.9020 0.6387 0.094 Uiso 1 1 calc R . .
H26C H 0.3825 0.8397 0.5877 0.094 Uiso 1 1 calc R . .
N1 N 0.4919(10) 0.5317(2) 0.7577(11) 0.018(2) Uani 0.50 1 d P C -1
N2 N 0.502(3) 0.4200(2) 0.746(3) 0.021(3) Uani 0.50 1 d PU C -1
H2A H 0.5164 0.3798 0.7294 0.025 Uiso 0.50 1 calc PR C -1
C1 C 0.5252(3) 0.4805(3) 0.7244(3) 0.0191(11) Uani 0.50 1 d P C -1
C2 C 0.4512(3) 0.4321(3) 0.8015(3) 0.0251(12) Uani 0.50 1 d P C -1
H2B H 0.4260 0.3986 0.8291 0.030 Uiso 0.50 1 calc PR C -1
C3 C 0.4456(4) 0.4996(3) 0.8069(4) 0.0219(12) Uani 0.50 1 d P C -1
H3A H 0.4145 0.5230 0.8396 0.026 Uiso 0.50 1 calc PR C -1
C4 C 0.5806(4) 0.4834(3) 0.6674(4) 0.0313(15) Uani 0.50 1 d P C -1
H4A H 0.5942 0.5314 0.6590 0.047 Uiso 0.50 1 calc PR C -1
H4B H 0.5618 0.4636 0.6202 0.047 Uiso 0.50 1 calc PR C -1
H4C H 0.6225 0.4573 0.6850 0.047 Uiso 0.50 1 calc PR C -1
C3S C 0.0305(12) 0.4400(8) 0.2767(9) 0.089(4) Uani 0.40 1 d PDU D -1
H3S1 H 0.0031 0.3965 0.2758 0.106 Uiso 0.40 1 calc PR D -1
H3S2 H 0.0765 0.4316 0.2520 0.106 Uiso 0.40 1 calc PR D -1
C4S C 0.0436(9) 0.4582(6) 0.3469(7) 0.073(4) Uani 0.40 1 d PDU D -1
H4SA H 0.0671 0.4202 0.3740 0.109 Uiso 0.40 1 calc PR D -1
H4SB H -0.0015 0.4693 0.3709 0.109 Uiso 0.40 1 calc PR D -1
H4SC H 0.0749 0.4985 0.3483 0.109 Uiso 0.40 1 calc PR D -1
O2S O -0.010(2) 0.4919(12) 0.2340(15) 0.165(7) Uani 0.40 1 d PDU D -1
H2S H 0.0164 0.5263 0.2272 0.248 Uiso 0.40 1 calc PR D -1
C2S C -0.0298(18) 0.2556(13) 0.2779(17) 0.118(7) Uani 0.50 1 d PDU E -1
H2SA H -0.0479 0.3012 0.2909 0.176 Uiso 0.50 1 calc PR E -1
H2SB H -0.0073 0.2344 0.3226 0.176 Uiso 0.50 1 calc PR E -1
H2SC H -0.0695 0.2268 0.2595 0.176 Uiso 0.50 1 calc PR E -1
C1S C 0.0259(13) 0.2626(9) 0.2162(12) 0.072(4) Uani 0.50 1 d PDU E -1
H1S1 H 0.0041 0.2887 0.1736 0.086 Uiso 0.50 1 calc PR E -1
H1S2 H 0.0668 0.2897 0.2364 0.086 Uiso 0.50 1 calc PR E -1
O1S O 0.0518(3) 0.1994(3) 0.1888(3) 0.0478(14) Uani 0.50 1 d PDU E -1
H1SB H 0.0827 0.2070 0.1564 0.072 Uiso 0.50 1 calc PR E -1

loop_
_atom_site_aniso_label
_atom_site_aniso_U_11
_atom_site_aniso_U_22
_atom_site_aniso_U_33
_atom_site_aniso_U_23
_atom_site_aniso_U_13
_atom_site_aniso_U_12
Fe1 0.0189(3) 0.0172(3) 0.0149(3) 0.000 -0.00215(19) 0.000
O1 0.042(2) 0.0203(16) 0.053(2) 0.000 -0.0174(17) 0.000
O2A 0.030(3) 0.024(3) 0.027(3) 0.008(2) 0.004(2) -0.003(2)
O2B 0.035(13) 0.034(13) 0.066(18) -0.019(11) -0.009(11) -0.016(10)
N3 0.0216(11) 0.0208(11) 0.0180(11) 0.0029(9) -0.0020(9) -0.0013(9)
N4 0.0223(12) 0.0239(12) 0.0186(11) -0.0023(9) -0.0032(9) 0.0010(9)
N5 0.0457(17) 0.0290(14) 0.0283(14) 0.0023(11) 0.0124(12) -0.0023(12)
N6 0.0238(13) 0.0348(15) 0.0535(19) 0.0141(14) -0.0019(12) 0.0026(11)
C(A1 0.0266(14) 0.0226(13) 0.0191(13) 0.0040(11) -0.0015(11) -0.0020(11)
C(A2 0.0246(14) 0.0202(13) 0.0200(13) 0.0029(10) -0.0042(10) -0.0031(11)
C(A3 0.0208(13) 0.0258(14) 0.0239(14) -0.0017(11) -0.0020(11) 0.0019(11)
C(A4 0.0254(14) 0.0287(15) 0.0204(13) -0.0038(11) 0.0005(11) 0.0024(12)
C(B1 0.0302(15) 0.0330(16) 0.0181(13) 0.0038(12) -0.0035(11) -0.0021(13)
C(B2 0.0261(14) 0.0328(16) 0.0211(14) 0.0028(12) -0.0060(11) -0.0016(12)
C(B3 0.0236(15) 0.0422(19) 0.0265(15) -0.0058(13) -0.0005(12) 0.0050(13)
C(B4 0.0267(15) 0.0433(19) 0.0257(15) -0.0057(13) 0.0007(12) 0.0053(13)
C(M1 0.0259(14) 0.0238(13) 0.0188(13) 0.0039(11) 0.0011(11) -0.0024(11)
C(M2 0.0221(13) 0.0212(13) 0.0238(14) 0.0006(11) -0.0046(11) -0.0001(11)
C5 0.0234(14) 0.0291(15) 0.0188(13) -0.0029(11) -0.0010(10) 0.0032(11)
C6 0.0257(14) 0.0366(17) 0.0169(13) -0.0005(12) 0.0025(11) 0.0011(12)
C7 0.0306(17) 0.068(3) 0.0184(15) 0.0011(15) 0.0060(12) -0.0065(16)
C8 0.0247(16) 0.096(3) 0.0264(17) -0.029(2) 0.0069(13) -0.0062(19)
C9 0.0248(17) 0.062(3) 0.052(2) -0.038(2) -0.0003(15) 0.0035(16)
C10 0.0283(16) 0.0332(17) 0.046(2) -0.0117(15) -0.0054(14) 0.0036(13)
C11 0.0352(19) 0.0363(19) 0.070(3) 0.0119(19) -0.0082(18) -0.0078(15)
C19 0.033(4) 0.021(4) 0.034(6) 0.006(4) 0.014(5) -0.002(3)
C20 0.019(7) 0.043(9) 0.092(14) -0.029(9) -0.010(8) -0.002(5)
C21 0.033(5) 0.040(5) 0.075(8) 0.007(5) -0.019(5) -0.003(4)
C22 0.081(8) 0.033(5) 0.059(7) -0.013(5) 0.036(7) -0.007(5)
O3A 0.056(5) 0.035(5) 0.035(5) 0.008(3) 0.017(3) -0.014(4)
O4A 0.042(11) 0.060(18) 0.039(10) -0.012(8) -0.012(7) 0.029(12)
C19B 0.032(4) 0.027(4) 0.043(6) 0.007(4) 0.001(5) -0.005(3)
C20B 0.025(7) 0.047(8) 0.076(8) 0.028(7) 0.003(5) 0.009(4)
C21B 0.031(4) 0.043(4) 0.081(7) 0.002(4) -0.019(4) 0.002(3)
C22B 0.061(5) 0.033(4) 0.042(5) -0.012(4) 0.009(4) 0.002(3)
O3B 0.130(11) 0.044(5) 0.047(6) 0.011(4) 0.003(5) -0.005(5)
O4B 0.042(5) 0.030(4) 0.089(10) -0.010(4) 0.030(6) 0.003(3)
C12 0.0222(14) 0.0329(16) 0.0212(13) -0.0021(12) -0.0033(11) 0.0025(12)
C13 0.0237(15) 0.0368(17) 0.0273(15) 0.0041(13) -0.0038(12) 0.0013(12)
C14 0.0283(17) 0.051(2) 0.0376(19) 0.0049(16) -0.0082(14) 0.0069(15)
C15 0.0236(16) 0.061(2) 0.046(2) -0.0146(18) -0.0097(14) 0.0028(16)
C16 0.0284(17) 0.043(2) 0.054(2) -0.0199(18) -0.0052(15) -0.0046(15)
C17 0.0297(17) 0.0348(18) 0.044(2) -0.0122(15) -0.0042(14) 0.0002(14)
C18 0.0399(19) 0.0419(19) 0.0292(17) 0.0034(14) 0.0089(14) 0.0018(15)
C23 0.046(2) 0.0359(19) 0.051(2) 0.0073(17) 0.0169(18) -0.0022(16)
C24 0.100(5) 0.097(4) 0.079(4) -0.047(3) 0.041(3) -0.055(4)
C25 0.092(4) 0.060(3) 0.097(4) 0.034(3) 0.024(3) 0.001(3)
C26 0.049(3) 0.062(3) 0.077(3) -0.022(3) 0.008(2) -0.015(2)
N1 0.020(8) 0.0225(19) 0.013(7) -0.003(2) 0.002(4) 0.004(3)
N2 0.022(5) 0.0191(16) 0.021(7) 0.000(4) 0.006(4) 0.003(5)
C1 0.022(3) 0.018(3) 0.017(3) 0.000(2) -0.001(2) 0.003(2)
C2 0.028(3) 0.028(3) 0.020(3) 0.002(2) 0.000(2) -0.005(2)
C3 0.024(3) 0.025(3) 0.017(3) -0.001(3) 0.006(3) -0.001(3)
C4 0.040(4) 0.021(3) 0.034(4) 0.003(3) 0.016(3) 0.005(3)
C3S 0.136(12) 0.052(7) 0.077(9) -0.009(6) -0.009(8) 0.013(8)
C4S 0.113(10) 0.042(6) 0.062(7) 0.008(5) -0.020(7) 0.015(6)
O2S 0.186(17) 0.194(14) 0.115(17) 0.020(12) -0.005(14) 0.025(16)
C2S 0.139(12) 0.107(11) 0.107(11) -0.051(9) 0.032(9) 0.029(11)
C1S 0.101(8) 0.051(6) 0.065(7) -0.006(6) 0.043(6) 0.037(7)
O1S 0.054(3) 0.023(2) 0.068(4) 0.001(2) 0.033(3) 0.001(2)

loop_
_atom_type_symbol
_atom_type_description
_atom_type_scat_dispersion_real
_atom_type_scat_dispersion_imag
_atom_type_scat_source
C C 0.0033 0.0016 'International Tables Vol C Tables 4.2.6.8 and 6.1.1.4'
H H 0.0000 0.0000 'International Tables Vol C Tables 4.2.6.8 and 6.1.1.4'
N N 0.0061 0.0033 'International Tables Vol C Tables 4.2.6.8 and 6.1.1.4'
O O 0.0106 0.0060 'International Tables Vol C Tables 4.2.6.8 and 6.1.1.4'
Fe Fe 0.3463 0.8444 'International Tables Vol C Tables 4.2.6.8 and 6.1.1.4'

loop_
_geom_angle_atom_site_label_1
_geom_angle_atom_site_label_2
_geom_angle_atom_site_label_3
_geom_angle
_geom_angle_site_symmetry_1
_geom_angle_site_symmetry_3
O1 Fe1 N3 90.70(7) . 2_656
O1 Fe1 N3 90.70(7) . .
N3 Fe1 N3 178.60(14) 2_656 .
O1 Fe1 N4 88.37(7) . 2_656
N3 Fe1 N4 90.69(10) 2_656 2_656
N3 Fe1 N4 89.35(10) . 2_656
O1 Fe1 N4 88.37(7) . .
N3 Fe1 N4 89.35(10) 2_656 .
N3 Fe1 N4 90.69(10) . .
N4 Fe1 N4 176.73(14) 2_656 .
O1 Fe1 N1 174.3(3) . .
N3 Fe1 N1 87.4(6) 2_656 .
N3 Fe1 N1 91.2(7) . .
N4 Fe1 N1 97.0(4) 2_656 .
N4 Fe1 N1 86.2(4) . .
O1 Fe1 N1 174.3(3) . 2_656
N3 Fe1 N1 91.2(6) 2_656 2_656
N3 Fe1 N1 87.4(7) . 2_656
N4 Fe1 N1 86.2(4) 2_656 2_656
N4 Fe1 N1 97.0(4) . 2_656
N1 Fe1 N1 11.4(6) . 2_656
O2A O1 O2A 99.6(6) . 2_656
O2A O1 O2B 65.2(13) . 2_656
O2A O1 O2B 67.2(14) 2_656 2_656
O2A O1 O2B 67.2(14) . .
O2A O1 O2B 65.2(13) 2_656 .
O2B O1 O2B 102(3) 2_656 .
O2A O1 Fe1 130.2(3) . .
O2A O1 Fe1 130.2(3) 2_656 .
O2B O1 Fe1 128.8(13) 2_656 .
O2B O1 Fe1 128.8(13) . .
O1 O2A O2A 40.2(3) . 2_656
C(A2 N3 C(A1 105.6(2) . .
C(A2 N3 Fe1 126.67(19) . .
C(A1 N3 Fe1 127.72(19) . .
C(A4 N4 C(A3 105.6(2) . .
C(A4 N4 Fe1 127.87(19) . .
C(A3 N4 Fe1 126.50(19) . .
C11 N5 C6 130.4(3) . .
C11 N5 H5A 114.8 . .
C6 N5 H5A 114.8 . .
C18 N6 C13 126.1(3) . .
C18 N6 H6A 116.9 . .
C13 N6 H6A 116.9 . .
N3 C(A1 C(M1 126.0(3) . .
N3 C(A1 C(B1 110.4(3) . .
C(M1 C(A1 C(B1 123.6(3) . .
N3 C(A2 C(M2 126.0(3) . .
N3 C(A2 C(B2 110.0(3) . .
C(M2 C(A2 C(B2 124.0(3) . .
N4 C(A3 C(M2 125.9(3) . .
N4 C(A3 C(B3 110.2(3) . .
C(M2 C(A3 C(B3 123.9(3) . .
N4 C(A4 C(M1 125.7(3) . 2_656
N4 C(A4 C(B4 110.3(3) . .
C(M1 C(A4 C(B4 123.9(3) 2_656 .
C(B2 C(B1 C(A1 106.8(3) . .
C(B2 C(B1 H(BA 126.6 . .
C(A1 C(B1 H(BA 126.6 . .
C(B1 C(B2 C(A2 107.2(3) . .
C(B1 C(B2 H(BB 126.4 . .
C(A2 C(B2 H(BB 126.4 . .
C(B4 C(B3 C(A3 106.7(3) . .
C(B4 C(B3 H(BC 126.7 . .
C(A3 C(B3 H(BC 126.7 . .
C(B3 C(B4 C(A4 107.2(3) . .
C(B3 C(B4 H(BD 126.4 . .
C(A4 C(B4 H(BD 126.4 . .
C(A4 C(M1 C(A1 123.1(3) 2_656 .
C(A4 C(M1 C5 118.8(3) 2_656 .
C(A1 C(M1 C5 118.2(3) . .
C(A3 C(M2 C(A2 124.1(3) . .
C(A3 C(M2 C12 117.7(3) . .
C(A2 C(M2 C12 118.2(3) . .
C10 C5 C6 119.5(3) . .
C10 C5 C(M1 119.8(3) . .
C6 C5 C(M1 120.7(3) . .
C7 C6 C5 119.9(3) . .
C7 C6 N5 123.0(3) . .
C5 C6 N5 117.1(3) . .
C8 C7 C6 119.0(4) . .
C8 C7 H7A 120.5 . .
C6 C7 H7A 120.5 . .
C9 C8 C7 121.7(3) . .
C9 C8 H8A 119.1 . .
C7 C8 H8A 119.1 . .
C8 C9 C10 119.3(3) . .
C8 C9 H9A 120.4 . .
C10 C9 H9A 120.4 . .
C9 C10 C5 120.7(4) . .
C9 C10 H10A 119.7 . .
C5 C10 H10A 119.7 . .
O3B C11 N5 132.6(8) . .
O3B C11 O3A 21.3(10) . .
N5 C11 O3A 115.6(6) . .
O3B C11 C19 99.9(8) . .
N5 C11 C19 127.0(6) . .
O3A C11 C19 117.1(7) . .
O3B C11 C19B 119.4(7) . .
N5 C11 C19B 107.6(5) . .
O3A C11 C19B 136.1(6) . .
C19 C11 C19B 19.5(4) . .
C11 C19 C22 107.9(8) . .
C11 C19 C21 111.9(9) . .
C22 C19 C21 108.2(10) . .
C11 C19 C20 108.9(13) . .
C22 C19 C20 110.8(14) . .
C21 C19 C20 109.2(12) . .
C19 C20 H20A 109.5 . .
C19 C20 H20B 109.5 . .
H20A C20 H20B 109.5 . .
C19 C20 H20C 109.5 . .
H20A C20 H20C 109.5 . .
H20B C20 H20C 109.5 . .
C19 C21 H21A 109.5 . .
C19 C21 H21B 109.5 . .
H21A C21 H21B 109.5 . .
C19 C21 H21C 109.5 . .
H21A C21 H21C 109.5 . .
H21B C21 H21C 109.5 . .
C19 C22 H22A 109.5 . .
C19 C22 H22B 109.5 . .
H22A C22 H22B 109.5 . .
C19 C22 H22C 109.5 . .
H22A C22 H22C 109.5 . .
H22B C22 H22C 109.5 . .
C20B C19B C21B 109.5(10) . .
C20B C19B C22B 110.1(11) . .
C21B C19B C22B 108.9(8) . .
C20B C19B C11 101.9(12) . .
C21B C19B C11 107.4(7) . .
C22B C19B C11 118.7(7) . .
C19B C20B H20D 109.5 . .
C19B C20B H20E 109.5 . .
H20D C20B H20E 109.5 . .
C19B C20B H20F 109.5 . .
H20D C20B H20F 109.5 . .
H20E C20B H20F 109.5 . .
C19B C21B H21D 109.5 . .
C19B C21B H21E 109.5 . .
H21D C21B H21E 109.5 . .
C19B C21B H21F 109.5 . .
H21D C21B H21F 109.5 . .
H21E C21B H21F 109.5 . .
C19B C22B H22D 109.5 . .
C19B C22B H22E 109.5 . .
H22D C22B H22E 109.5 . .
C19B C22B H22F 109.5 . .
H22D C22B H22F 109.5 . .
H22E C22B H22F 109.5 . .
C17 C12 C13 118.9(3) . .
C17 C12 C(M2 120.1(3) . .
C13 C12 C(M2 120.9(3) . .
C12 C13 C14 120.0(3) . .
C12 C13 N6 118.4(3) . .
C14 C13 N6 121.5(3) . .
C15 C14 C13 120.0(3) . .
C15 C14 H14A 120.0 . .
C13 C14 H14A 120.0 . .
C14 C15 C16 120.9(3) . .
C14 C15 H15A 119.5 . .
C16 C15 H15A 119.5 . .
C15 C16 C17 119.3(4) . .
C15 C16 H16A 120.4 . .
C17 C16 H16A 120.4 . .
C12 C17 C16 120.7(3) . .
C12 C17 H17A 119.7 . .
C16 C17 H17A 119.7 . .
O4B C18 O4A 23.2(18) . .
O4B C18 N6 118.8(6) . .
O4A C18 N6 128(3) . .
O4B C18 C23 123.3(6) . .
O4A C18 C23 111(3) . .
N6 C18 C23 117.6(3) . .
C24 C23 C26 112.5(5) . .
C24 C23 C18 108.1(3) . .
C26 C23 C18 114.4(3) . .
C24 C23 C25 109.4(5) . .
C26 C23 C25 107.3(4) . .
C18 C23 C25 104.8(4) . .
C23 C24 H24A 109.5 . .
C23 C24 H24B 109.5 . .
H24A C24 H24B 109.5 . .
C23 C24 H24C 109.5 . .
H24A C24 H24C 109.5 . .
H24B C24 H24C 109.5 . .
C23 C25 H25A 109.5 . .
C23 C25 H25B 109.5 . .
H25A C25 H25B 109.5 . .
C23 C25 H25C 109.5 . .
H25A C25 H25C 109.5 . .
H25B C25 H25C 109.5 . .
C23 C26 H26A 109.5 . .
C23 C26 H26B 109.5 . .
H26A C26 H26B 109.5 . .
C23 C26 H26C 109.5 . .
H26A C26 H26C 109.5 . .
H26B C26 H26C 109.5 . .
C1 N1 C3 104.6(6) . .
C1 N1 Fe1 133.1(7) . .
C3 N1 Fe1 122.3(6) . .
C1 N2 C2 106.7(16) . .
C1 N2 H2A 126.7 . .
C2 N2 H2A 126.7 . .
N2 C1 N1 112.5(19) . .
N2 C1 C4 118.5(19) . .
N1 C1 C4 129.0(7) . .
C3 C2 N2 105.9(7) . .
C3 C2 H2B 127.1 . .
N2 C2 H2B 127.1 . .
C2 C3 N1 110.3(6) . .
C2 C3 H3A 124.8 . .
N1 C3 H3A 124.8 . .
C1 C4 H4A 109.5 . .
C1 C4 H4B 109.5 . .
H4A C4 H4B 109.5 . .
C1 C4 H4C 109.5 . .
H4A C4 H4C 109.5 . .
H4B C4 H4C 109.5 . .
C4S C3S O2S 112.8(14) . .
C4S C3S H3S1 109.0 . .
O2S C3S H3S1 109.0 . .
C4S C3S H3S2 109.0 . .
O2S C3S H3S2 109.0 . .
H3S1 C3S H3S2 107.8 . .
C3S C4S H4SA 109.5 . .
C3S C4S H4SB 109.5 . .
H4SA C4S H4SB 109.5 . .
C3S C4S H4SC 109.5 . .
H4SA C4S H4SC 109.5 . .
H4SB C4S H4SC 109.5 . .
C1S C2S H2SA 109.5 . .
C1S C2S H2SB 109.5 . .
H2SA C2S H2SB 109.5 . .
C1S C2S H2SC 109.5 . .
H2SA C2S H2SC 109.5 . .
H2SB C2S H2SC 109.5 . .
O1S C1S C2S 115(2) . .
O1S C1S H1S1 108.6 . .
C2S C1S H1S1 108.6 . .
O1S C1S H1S2 108.6 . .
C2S C1S H1S2 108.6 . .
H1S1 C1S H1S2 107.6 . .
C1S O1S H1SB 109.5 . .

loop_
_geom_bond_atom_site_label_1
_geom_bond_atom_site_label_2
_geom_bond_distance
_geom_bond_site_symmetry_2
Fe1 O1 1.793(3) .
Fe1 N3 1.990(2) 2_656
Fe1 N3 1.990(2) .
Fe1 N4 1.996(2) 2_656
Fe1 N4 1.996(2) .
Fe1 N1 2.089(5) .
Fe1 N1 2.089(5) 2_656
O1 O2A 1.126(5) .
O1 O2A 1.126(5) 2_656
O1 O2B 1.20(2) 2_656
O1 O2B 1.20(2) .
O2A O2A 1.721(11) 2_656
N3 C(A2 1.372(4) .
N3 C(A1 1.372(4) .
N4 C(A4 1.369(4) .
N4 C(A3 1.373(4) .
N5 C11 1.335(5) .
N5 C6 1.404(4) .
N5 H5A 0.8800 .
N6 C18 1.350(5) .
N6 C13 1.407(4) .
N6 H6A 0.8800 .
C(A1 C(M1 1.392(4) .
C(A1 C(B1 1.438(4) .
C(A2 C(M2 1.389(4) .
C(A2 C(B2 1.440(4) .
C(A3 C(M2 1.386(4) .
C(A3 C(B3 1.440(4) .
C(A4 C(M1 1.391(4) 2_656
C(A4 C(B4 1.433(4) .
C(B1 C(B2 1.345(4) .
C(B1 H(BA 0.9500 .
C(B2 H(BB 0.9500 .
C(B3 C(B4 1.345(4) .
C(B3 H(BC 0.9500 .
C(B4 H(BD 0.9500 .
C(M1 C(A4 1.391(4) 2_656
C(M1 C5 1.495(4) .
C(M2 C12 1.493(4) .
C5 C10 1.386(4) .
C5 C6 1.398(4) .
C6 C7 1.394(4) .
C7 C8 1.387(6) .
C7 H7A 0.9500 .
C8 C9 1.366(7) .
C8 H8A 0.9500 .
C9 C10 1.385(5) .
C9 H9A 0.9500 .
C10 H10A 0.9500 .
C11 O3B 1.062(13) .
C11 O3A 1.401(11) .
C11 C19 1.401(12) .
C11 C19B 1.673(12) .
C19 C22 1.526(12) .
C19 C21 1.537(14) .
C19 C20 1.58(3) .
C20 H20A 0.9800 .
C20 H20B 0.9800 .
C20 H20C 0.9800 .
C21 H21A 0.9800 .
C21 H21B 0.9800 .
C21 H21C 0.9800 .
C22 H22A 0.9800 .
C22 H22B 0.9800 .
C22 H22C 0.9800 .
O4A C18 1.28(3) .
C19B C20B 1.47(2) .
C19B C21B 1.527(12) .
C19B C22B 1.545(12) .
C20B H20D 0.9800 .
C20B H20E 0.9800 .
C20B H20F 0.9800 .
C21B H21D 0.9800 .
C21B H21E 0.9800 .
C21B H21F 0.9800 .
C22B H22D 0.9800 .
C22B H22E 0.9800 .
C22B H22F 0.9800 .
O4B C18 1.202(16) .
C12 C17 1.390(5) .
C12 C13 1.393(4) .
C13 C14 1.393(4) .
C14 C15 1.369(6) .
C14 H14A 0.9500 .
C15 C16 1.378(6) .
C15 H15A 0.9500 .
C16 C17 1.392(5) .
C16 H16A 0.9500 .
C17 H17A 0.9500 .
C18 C23 1.524(5) .
C23 C24 1.470(6) .
C23 C26 1.515(6) .
C23 C25 1.550(7) .
C24 H24A 0.9800 .
C24 H24B 0.9800 .
C24 H24C 0.9800 .
C25 H25A 0.9800 .
C25 H25B 0.9800 .
C25 H25C 0.9800 .
C26 H26A 0.9800 .
C26 H26B 0.9800 .
C26 H26C 0.9800 .
N1 C1 1.325(9) .
N1 C3 1.396(11) .
N2 C1 1.31(2) .
N2 C2 1.41(5) .
N2 H2A 0.8800 .
C1 C4 1.471(9) .
C2 C3 1.323(9) .
C2 H2B 0.9500 .
C3 H3A 0.9500 .
C4 H4A 0.9800 .
C4 H4B 0.9800 .
C4 H4C 0.9800 .
C3S C4S 1.316(18) .
C3S O2S 1.46(2) .
C3S H3S1 0.9900 .
C3S H3S2 0.9900 .
C4S H4SA 0.9800 .
C4S H4SB 0.9800 .
C4S H4SC 0.9800 .
O2S H2S 0.8400 .
C2S C1S 1.540(16) .
C2S H2SA 0.9800 .
C2S H2SB 0.9800 .
C2S H2SC 0.9800 .
C1S O1S 1.415(13) .
C1S H1S1 0.9900 .
C1S H1S2 0.9900 .
O1S H1SB 0.8400 .
